data_7017675
loop_
_publ_author_name
'Ali, Noorshida Mohd'
'Macleod, Voirrey L.'
'Jennison, Petter'
'Sazanovich, Igor V.'
'Hunter, Christopher A.'
'Weinstein, Julia A.'
'Ward, Michael D.'

_publ_section_title
;
 Luminescent cyanometallates based on phenylpyridine-Ir(iii) units:
 solvatochromism, metallochromism, and energy-transfer in Ir/Ln and Ir/Re
 complexes.
;
_journal_issue 8
_journal_name_full 'Dalton transactions (Cambridge, England : 2003)'
_journal_page_first 2408
_journal_page_last 2419
_journal_paper_doi 10.1039/c1dt11328c
_journal_volume 41
_journal_year 2012
_chemical_formula_sum 'C71 H68 Cl6 Ir N5 P2'
_chemical_formula_weight 1458.14
_chemical_name_systematic
;
?
;
_space_group_IT_number 2
_symmetry_cell_setting triclinic
_symmetry_space_group_name_Hall '-P 1'
_symmetry_space_group_name_H-M 'P -1'
_atom_sites_solution_hydrogens geom
_atom_sites_solution_primary direct
_atom_sites_solution_secondary difmap
_audit_creation_method SHELXL-97
_cell_angle_alpha 109.362(2)
_cell_angle_beta 99.524(2)
_cell_angle_gamma 101.425(2)
_cell_formula_units_Z 2
_cell_length_a 12.6650(7)
_cell_length_b 17.0116(9)
_cell_length_c 17.1118(9)
_cell_measurement_reflns_used 9909
_cell_measurement_temperature 100(2)
_cell_measurement_theta_max 25.59
_cell_measurement_theta_min 2.38
_cell_volume 3301.1(3)
_computing_cell_refinement 'Bruker SMART'
_computing_data_collection 'Bruker SMART'
_computing_data_reduction 'Bruker SAINT'
_computing_molecular_graphics 'Bruker SHELXTL'
_computing_publication_material 'Bruker SHELXTL'
_computing_structure_refinement 'Bruker SHELXTL'
_computing_structure_solution 'Bruker SHELXTL'
_diffrn_ambient_temperature 100(2)
_diffrn_measured_fraction_theta_full 0.944
_diffrn_measured_fraction_theta_max 0.944
_diffrn_measurement_device_type 'CCD area detector'
_diffrn_measurement_method 'phi and omega scans'
_diffrn_radiation_monochromator graphite
_diffrn_radiation_source 'sealed tube'
_diffrn_radiation_type MoK\a
_diffrn_radiation_wavelength 0.71073
_diffrn_reflns_av_R_equivalents 0.0553
_diffrn_reflns_av_sigmaI/netI 0.0724
_diffrn_reflns_limit_h_max 15
_diffrn_reflns_limit_h_min -16
_diffrn_reflns_limit_k_max 21
_diffrn_reflns_limit_k_min -22
_diffrn_reflns_limit_l_max 22
_diffrn_reflns_limit_l_min -22
_diffrn_reflns_number 41904
_diffrn_reflns_theta_full 27.56
_diffrn_reflns_theta_max 27.56
_diffrn_reflns_theta_min 2.18
_exptl_absorpt_coefficient_mu 2.359
_exptl_absorpt_correction_T_max 0.7813
_exptl_absorpt_correction_T_min 0.5189
_exptl_absorpt_correction_type multi-scan
_exptl_absorpt_process_details SADABS
_exptl_crystal_colour yellow
_exptl_crystal_density_diffrn 1.467
_exptl_crystal_density_method 'not measured'
_exptl_crystal_description block
_exptl_crystal_F_000 1476
_exptl_crystal_size_max 0.32
_exptl_crystal_size_mid 0.21
_exptl_crystal_size_min 0.11
_refine_diff_density_max 3.414
_refine_diff_density_min -2.369
_refine_diff_density_rms 0.208
_refine_ls_extinction_method none
_refine_ls_goodness_of_fit_ref 1.073
_refine_ls_hydrogen_treatment constr
_refine_ls_matrix_type full
_refine_ls_number_parameters 772
_refine_ls_number_reflns 14404
_refine_ls_number_restraints 0
_refine_ls_restrained_S_all 1.073
_refine_ls_R_factor_all 0.0884
_refine_ls_R_factor_gt 0.0582
_refine_ls_shift/su_max 0.003
_refine_ls_shift/su_mean 0.000
_refine_ls_structure_factor_coef Fsqd
_refine_ls_weighting_details 'calc w=1/[\s^2^(Fo^2^)+(0.0834P)^2^+21.3915P] where P=(Fo^2^+2Fc^2^)/3'
_refine_ls_weighting_scheme calc
_refine_ls_wR_factor_gt 0.1507
_refine_ls_wR_factor_ref 0.1710
_reflns_number_gt 10990
_reflns_number_total 14404
_reflns_threshold_expression >2sigma(I)
_cod_data_source_file c1dt11328c.txt
_cod_data_source_block ianp1
_cod_depositor_comments
;
The following automatic conversions were performed:

'_symmetry_cell_setting' value 'Triclinic' changed to 'triclinic'
according to /home/saulius/struct/CIF-dictionaries/cif_core.dic
dictionary named 'cif_core.dic' version 2.4.1 from
2010-06-29.

'_exptl_absorpt_correction_type' value 'MULTI-SCAN'
changed to 'multi-scan' according to
/home/saulius/struct/CIF-dictionaries/cif_core.dic dictionary named
'cif_core.dic' version 2.4.1 from
2010-06-29.

'_refine_ls_hydrogen_treatment' value 'CONSTR' changed
to 'constr' according to
/home/saulius/struct/CIF-dictionaries/cif_core.dic dictionary named
'cif_core.dic' version 2.4.1 from 2010-06-29.

Automatic conversion script
Id: cif_fix_values 1715 2011-07-08 13:25:40Z adriana 
;
_cod_original_sg_symbol_H-M P-1
_cod_database_code 7017675

loop_
_symmetry_equiv_pos_as_xyz
'x, y, z'
'-x, -y, -z'

loop_
_atom_site_label
_atom_site_type_symbol
_atom_site_fract_x
_atom_site_fract_y
_atom_site_fract_z
_atom_site_U_iso_or_equiv
_atom_site_adp_type
_atom_site_occupancy
_atom_site_symmetry_multiplicity
_atom_site_calc_flag
_atom_site_refinement_flags
Ir1 Ir 0.02323(3) 0.253533(18) 1.004274(17) 0.01898(10) Uani 1 1 d .
C1 C 0.1299(6) 0.1609(5) 1.1071(4) 0.0222(15) Uani 1 1 d .
H1 H 0.1335 0.2098 1.1558 0.027 Uiso 1 1 calc R
C2 C 0.1734(7) 0.0982(5) 1.1192(5) 0.0304(17) Uani 1 1 d .
H2 H 0.2053 0.1024 1.1752 0.036 Uiso 1 1 calc R
C3 C 0.1706(7) 0.0273(5) 1.0476(5) 0.0294(17) Uani 1 1 d .
H3 H 0.2016 -0.0172 1.0544 0.035 Uiso 1 1 calc R
C4 C 0.1234(7) 0.0223(5) 0.9683(5) 0.0270(16) Uani 1 1 d .
H4 H 0.1222 -0.0257 0.9195 0.032 Uiso 1 1 calc R
C5 C 0.0763(6) 0.0873(5) 0.9575(4) 0.0220(15) Uani 1 1 d .
C6 C 0.0219(6) 0.0883(5) 0.8762(4) 0.0224(15) Uani 1 1 d .
C7 C -0.0004(7) 0.0206(5) 0.7973(5) 0.0293(17) Uani 1 1 d .
H7 H 0.0198 -0.0310 0.7944 0.035 Uiso 1 1 calc R
C8 C -0.0515(7) 0.0281(5) 0.7234(5) 0.0287(17) Uani 1 1 d .
H8 H -0.0651 -0.0184 0.6702 0.034 Uiso 1 1 calc R
C9 C -0.0833(6) 0.1015(5) 0.7249(4) 0.0245(16) Uani 1 1 d .
C10 C -0.1364(7) 0.1087(5) 0.6412(5) 0.0301(18) Uani 1 1 d .
C11 C -0.2478(7) 0.0378(6) 0.5983(5) 0.0358(19) Uani 1 1 d .
H11A H -0.2342 -0.0193 0.5859 0.054 Uiso 1 1 calc R
H11B H -0.2827 0.0422 0.5449 0.054 Uiso 1 1 calc R
H11C H -0.2973 0.0455 0.6370 0.054 Uiso 1 1 calc R
C12 C -0.0581(8) 0.0930(7) 0.5801(5) 0.043(2) Uani 1 1 d .
H12A H 0.0132 0.1375 0.6064 0.064 Uiso 1 1 calc R
H12B H -0.0925 0.0960 0.5258 0.064 Uiso 1 1 calc R
H12C H -0.0457 0.0358 0.5695 0.064 Uiso 1 1 calc R
C13 C -0.1581(8) 0.1965(6) 0.6539(5) 0.039(2) Uani 1 1 d .
H13A H -0.2140 0.2044 0.6870 0.058 Uiso 1 1 calc R
H13B H -0.1855 0.1991 0.5980 0.058 Uiso 1 1 calc R
H13C H -0.0889 0.2424 0.6848 0.058 Uiso 1 1 calc R
C14 C -0.0637(6) 0.1683(5) 0.8051(4) 0.0212(14) Uani 1 1 d .
H14 H -0.0864 0.2188 0.8072 0.025 Uiso 1 1 calc R
C15 C -0.0123(6) 0.1639(5) 0.8819(5) 0.0236(15) Uani 1 1 d .
C16 C -0.1277(7) 0.3495(5) 0.9432(5) 0.0279(17) Uani 1 1 d .
H16 H -0.1824 0.3169 0.9606 0.033 Uiso 1 1 calc R
C17 C -0.1593(7) 0.4022(5) 0.9018(5) 0.0295(17) Uani 1 1 d .
H17 H -0.2342 0.4050 0.8904 0.035 Uiso 1 1 calc R
C18 C -0.0787(7) 0.4504(5) 0.8778(5) 0.0297(17) Uani 1 1 d .
H18 H -0.0975 0.4872 0.8495 0.036 Uiso 1 1 calc R
C19 C 0.0288(7) 0.4447(5) 0.8952(5) 0.0241(15) Uani 1 1 d .
H19 H 0.0842 0.4777 0.8786 0.029 Uiso 1 1 calc R
C20 C 0.0577(6) 0.3909(5) 0.9369(4) 0.0219(15) Uani 1 1 d .
C21 C 0.1663(6) 0.3766(4) 0.9556(4) 0.0193(14) Uani 1 1 d .
C22 C 0.2618(6) 0.4235(5) 0.9429(4) 0.0231(15) Uani 1 1 d .
H22 H 0.2577 0.4701 0.9246 0.028 Uiso 1 1 calc R
C23 C 0.3614(6) 0.4032(5) 0.9565(4) 0.0244(16) Uani 1 1 d .
H23 H 0.4250 0.4351 0.9467 0.029 Uiso 1 1 calc R
C24 C 0.3697(6) 0.3349(5) 0.9850(4) 0.0203(14) Uani 1 1 d .
C25 C 0.4792(7) 0.3098(5) 0.9971(5) 0.0257(16) Uani 1 1 d .
C26 C 0.5425(7) 0.3243(6) 0.9313(5) 0.0343(19) Uani 1 1 d .
H26A H 0.4921 0.2972 0.8739 0.051 Uiso 1 1 calc R
H26B H 0.6051 0.2985 0.9329 0.051 Uiso 1 1 calc R
H26C H 0.5707 0.3866 0.9452 0.051 Uiso 1 1 calc R
C27 C 0.5527(7) 0.3663(6) 1.0871(5) 0.0344(19) Uani 1 1 d .
H27A H 0.5664 0.4274 1.0948 0.052 Uiso 1 1 calc R
H27B H 0.6238 0.3516 1.0942 0.052 Uiso 1 1 calc R
H27C H 0.5150 0.3560 1.1298 0.052 Uiso 1 1 calc R
C28 C 0.4590(8) 0.2146(6) 0.9850(7) 0.042(2) Uani 1 1 d .
H28A H 0.4246 0.2044 1.0293 0.063 Uiso 1 1 calc R
H28B H 0.5301 0.1997 0.9896 0.063 Uiso 1 1 calc R
H28C H 0.4094 0.1785 0.9285 0.063 Uiso 1 1 calc R
C29 C 0.2747(6) 0.2921(5) 1.0016(4) 0.0228(15) Uani 1 1 d .
H29 H 0.2800 0.2480 1.0234 0.027 Uiso 1 1 calc R
C30 C 0.1725(6) 0.3111(4) 0.9877(4) 0.0178(14) Uani 1 1 d .
C31 C 0.0682(6) 0.3378(4) 1.1301(4) 0.0168(13) Uani 1 1 d .
C32 C -0.1317(6) 0.2054(5) 1.0188(4) 0.0228(15) Uani 1 1 d .
C33 C 0.9123(7) 0.7387(5) 0.6084(5) 0.0281(17) Uani 1 1 d .
C34 C 0.9682(7) 0.8004(5) 0.5818(5) 0.0297(17) Uani 1 1 d .
H34 H 0.9336 0.8081 0.5322 0.036 Uiso 1 1 calc R
C35 C 1.0740(8) 0.8502(6) 0.6279(5) 0.039(2) Uani 1 1 d .
H35 H 1.1119 0.8928 0.6102 0.046 Uiso 1 1 calc R
C36 C 1.1262(8) 0.8390(6) 0.6999(5) 0.042(2) Uani 1 1 d .
H36 H 1.1998 0.8729 0.7307 0.051 Uiso 1 1 calc R
C37 C 1.0700(8) 0.7776(6) 0.7268(5) 0.041(2) Uani 1 1 d .
H37 H 1.1049 0.7709 0.7769 0.049 Uiso 1 1 calc R
C38 C 0.9645(7) 0.7267(5) 0.6815(5) 0.0333(19) Uani 1 1 d .
H38 H 0.9271 0.6839 0.6992 0.040 Uiso 1 1 calc R
C39 C 0.7583(7) 0.5635(5) 0.5172(5) 0.0273(17) Uani 1 1 d .
C40 C 0.8481(8) 0.5295(6) 0.5222(6) 0.038(2) Uani 1 1 d .
H40 H 0.9211 0.5670 0.5483 0.045 Uiso 1 1 calc R
C41 C 0.8316(9) 0.4400(6) 0.4889(7) 0.048(2) Uani 1 1 d .
H41 H 0.8937 0.4166 0.4921 0.058 Uiso 1 1 calc R
C42 C 0.7262(9) 0.3856(6) 0.4514(6) 0.042(2) Uani 1 1 d .
H42 H 0.7155 0.3247 0.4289 0.051 Uiso 1 1 calc R
C43 C 0.6349(8) 0.4195(6) 0.4464(5) 0.038(2) Uani 1 1 d .
H43 H 0.5620 0.3818 0.4203 0.046 Uiso 1 1 calc R
C44 C 0.6504(7) 0.5075(5) 0.4793(5) 0.0308(18) Uani 1 1 d .
H44 H 0.5881 0.5307 0.4765 0.037 Uiso 1 1 calc R
C45 C 0.6884(7) 0.7003(5) 0.6292(4) 0.0261(16) Uani 1 1 d .
C46 C 0.6892(8) 0.6579(6) 0.6868(5) 0.0352(19) Uani 1 1 d .
H46 H 0.7294 0.6158 0.6831 0.042 Uiso 1 1 calc R
C47 C 0.6312(8) 0.6777(6) 0.7488(5) 0.039(2) Uani 1 1 d .
H47 H 0.6326 0.6501 0.7888 0.047 Uiso 1 1 calc R
C48 C 0.5713(8) 0.7378(6) 0.7527(5) 0.042(2) Uani 1 1 d .
H48 H 0.5312 0.7509 0.7955 0.051 Uiso 1 1 calc R
C49 C 0.5684(8) 0.7793(6) 0.6952(5) 0.037(2) Uani 1 1 d .
H49 H 0.5256 0.8197 0.6977 0.045 Uiso 1 1 calc R
C50 C 0.6290(7) 0.7610(5) 0.6340(5) 0.0296(17) Uani 1 1 d .
H50 H 0.6297 0.7903 0.5954 0.035 Uiso 1 1 calc R
C51 C 0.5622(6) 0.6174(4) 0.3269(5) 0.0223(15) Uani 1 1 d .
C52 C 0.5259(7) 0.5761(5) 0.2374(5) 0.0256(16) Uani 1 1 d .
H52 H 0.5777 0.5780 0.2033 0.031 Uiso 1 1 calc R
C53 C 0.4150(8) 0.5328(5) 0.1990(5) 0.0350(19) Uani 1 1 d .
H53 H 0.3907 0.5046 0.1386 0.042 Uiso 1 1 calc R
C54 C 0.3394(8) 0.5305(6) 0.2485(6) 0.037(2) Uani 1 1 d .
H54 H 0.2636 0.4991 0.2223 0.044 Uiso 1 1 calc R
C55 C 0.3748(7) 0.5747(6) 0.3376(6) 0.036(2) Uani 1 1 d .
H55 H 0.3226 0.5748 0.3715 0.044 Uiso 1 1 calc R
C56 C 0.4850(7) 0.6179(5) 0.3758(5) 0.0295(17) Uani 1 1 d .
H56 H 0.5085 0.6483 0.4360 0.035 Uiso 1 1 calc R
C57 C 0.7300(7) 0.8410(5) 0.3909(5) 0.0280(17) Uani 1 1 d .
H57 H 0.7120 0.8503 0.4445 0.034 Uiso 1 1 calc R
C58 C 0.7440(7) 0.9065(5) 0.3604(5) 0.0307(18) Uani 1 1 d .
H58 H 0.7347 0.9609 0.3926 0.037 Uiso 1 1 calc R
C59 C 0.7718(7) 0.8937(5) 0.2824(5) 0.0298(17) Uani 1 1 d .
H59 H 0.7816 0.9397 0.2621 0.036 Uiso 1 1 calc R
C60 C 0.7850(7) 0.8154(5) 0.2347(5) 0.0290(17) Uani 1 1 d .
H60 H 0.8053 0.8072 0.1821 0.035 Uiso 1 1 calc R
C61 C 0.7682(7) 0.7475(5) 0.2645(4) 0.0268(16) Uani 1 1 d .
H61 H 0.7745 0.6923 0.2311 0.032 Uiso 1 1 calc R
C62 C 0.7424(6) 0.7609(5) 0.3430(4) 0.0226(15) Uani 1 1 d .
C63 C 0.7874(7) 0.5973(5) 0.3373(4) 0.0258(16) Uani 1 1 d .
C64 C 0.9025(7) 0.6314(6) 0.3530(5) 0.0314(18) Uani 1 1 d .
H64 H 0.9349 0.6921 0.3802 0.038 Uiso 1 1 calc R
C65 C 0.9682(8) 0.5774(7) 0.3292(6) 0.041(2) Uani 1 1 d .
H65 H 1.0460 0.6010 0.3396 0.049 Uiso 1 1 calc R
C66 C 0.9225(8) 0.4889(6) 0.2901(5) 0.038(2) Uani 1 1 d .
H66 H 0.9685 0.4517 0.2736 0.045 Uiso 1 1 calc R
C67 C 0.8076(9) 0.4544(6) 0.2750(5) 0.040(2) Uani 1 1 d .
H67 H 0.7755 0.3936 0.2483 0.048 Uiso 1 1 calc R
C68 C 0.7411(7) 0.5091(5) 0.2991(5) 0.0308(18) Uani 1 1 d .
H68 H 0.6633 0.4858 0.2893 0.037 Uiso 1 1 calc R
N1 N 0.7276(5) 0.7099(4) 0.4780(4) 0.0256(14) Uani 1 1 d .
N2 N 0.0805(5) 0.1571(4) 1.0273(4) 0.0201(12) Uani 1 1 d .
N3 N -0.0245(5) 0.3429(4) 0.9593(3) 0.0217(13) Uani 1 1 d .
N4 N -0.2200(6) 0.1810(5) 1.0256(5) 0.0372(17) Uani 1 1 d .
N5 N 0.0973(6) 0.3849(4) 1.2006(4) 0.0252(13) Uani 1 1 d .
P1 P 0.77063(17) 0.67848(13) 0.55248(12) 0.0247(4) Uani 1 1 d .
P2 P 0.70708(16) 0.67180(12) 0.37714(11) 0.0213(4) Uani 1 1 d .
C1S C 0.6498(9) 0.1131(6) 0.8240(6) 0.043(2) Uani 1 1 d .
H1S1 H 0.7262 0.1446 0.8274 0.052 Uiso 1 1 calc R
H1S2 H 0.6359 0.1352 0.8815 0.052 Uiso 1 1 calc R
C2S C 0.4042(14) 0.9014(9) 0.8987(10) 0.084(4) Uani 1 1 d .
H2S1 H 0.3685 0.8920 0.9434 0.100 Uiso 1 1 calc R
H2S2 H 0.4853 0.9118 0.9198 0.100 Uiso 1 1 calc R
C3S C 0.4651(8) 0.9237(6) 0.5732(6) 0.038(2) Uani 1 1 d .
H3S1 H 0.4601 0.9802 0.5708 0.046 Uiso 1 1 calc R
H3S2 H 0.5314 0.9344 0.6191 0.046 Uiso 1 1 calc R
Cl1S Cl 0.6395(3) 0.0029(2) 0.79300(19) 0.0808(11) Uani 1 1 d .
Cl2S Cl 0.5529(3) 0.1331(2) 0.75043(16) 0.0686(9) Uani 1 1 d .
Cl3S Cl 0.3554(3) 0.8083(2) 0.8068(2) 0.0806(10) Uani 1 1 d .
Cl4S Cl 0.3797(4) 0.9915(2) 0.8843(3) 0.1001(13) Uani 1 1 d .
Cl5S Cl 0.4815(2) 0.85763(18) 0.47489(15) 0.0509(6) Uani 1 1 d .
Cl6S Cl 0.3452(2) 0.87628(16) 0.59845(15) 0.0425(5) Uani 1 1 d .

loop_
_atom_site_aniso_label
_atom_site_aniso_U_11
_atom_site_aniso_U_22
_atom_site_aniso_U_33
_atom_site_aniso_U_23
_atom_site_aniso_U_13
_atom_site_aniso_U_12
Ir1 0.02205(16) 0.02327(15) 0.01505(13) 0.01062(10) 0.00665(10) 0.00601(10)
C1 0.028(4) 0.027(4) 0.018(3) 0.017(3) 0.005(3) 0.008(3)
C2 0.033(5) 0.036(4) 0.026(4) 0.016(3) 0.006(3) 0.010(4)
C3 0.029(5) 0.026(4) 0.039(4) 0.018(3) 0.013(4) 0.007(3)
C4 0.032(5) 0.025(4) 0.028(4) 0.012(3) 0.013(3) 0.008(3)
C5 0.021(4) 0.027(4) 0.022(3) 0.013(3) 0.012(3) 0.004(3)
C6 0.021(4) 0.025(4) 0.019(3) 0.009(3) 0.006(3) 0.000(3)
C7 0.039(5) 0.026(4) 0.025(4) 0.010(3) 0.014(3) 0.007(3)
C8 0.034(5) 0.035(4) 0.016(3) 0.007(3) 0.010(3) 0.008(3)
C9 0.026(4) 0.028(4) 0.019(3) 0.008(3) 0.008(3) 0.006(3)
C10 0.030(5) 0.044(5) 0.015(3) 0.012(3) 0.007(3) 0.005(4)
C11 0.029(5) 0.045(5) 0.026(4) 0.009(4) 0.006(3) 0.003(4)
C12 0.035(5) 0.075(7) 0.019(4) 0.021(4) 0.008(4) 0.010(5)
C13 0.045(6) 0.044(5) 0.025(4) 0.017(4) 0.001(4) 0.010(4)
C14 0.018(4) 0.029(4) 0.019(3) 0.011(3) 0.007(3) 0.006(3)
C15 0.028(4) 0.021(3) 0.024(4) 0.013(3) 0.009(3) 0.001(3)
C16 0.030(5) 0.035(4) 0.025(4) 0.014(3) 0.016(3) 0.012(3)
C17 0.029(5) 0.032(4) 0.033(4) 0.016(3) 0.007(3) 0.012(3)
C18 0.039(5) 0.031(4) 0.029(4) 0.019(3) 0.011(4) 0.016(4)
C19 0.028(4) 0.027(4) 0.024(4) 0.016(3) 0.009(3) 0.010(3)
C20 0.026(4) 0.025(4) 0.016(3) 0.009(3) 0.007(3) 0.009(3)
C21 0.024(4) 0.021(3) 0.016(3) 0.010(3) 0.008(3) 0.003(3)
C22 0.032(4) 0.025(4) 0.019(3) 0.012(3) 0.012(3) 0.013(3)
C23 0.028(4) 0.023(4) 0.017(3) 0.006(3) 0.008(3) -0.004(3)
C24 0.020(4) 0.027(4) 0.012(3) 0.005(3) 0.005(3) 0.008(3)
C25 0.028(4) 0.032(4) 0.023(4) 0.012(3) 0.012(3) 0.011(3)
C26 0.032(5) 0.047(5) 0.032(4) 0.020(4) 0.017(4) 0.014(4)
C27 0.030(5) 0.043(5) 0.029(4) 0.012(4) 0.005(4) 0.013(4)
C28 0.035(5) 0.037(5) 0.066(6) 0.026(4) 0.022(5) 0.018(4)
C29 0.033(4) 0.027(4) 0.012(3) 0.012(3) 0.006(3) 0.006(3)
C30 0.015(4) 0.024(3) 0.013(3) 0.005(3) 0.006(3) 0.004(3)
C31 0.018(4) 0.024(3) 0.012(3) 0.011(3) 0.006(3) 0.005(3)
C32 0.025(4) 0.033(4) 0.021(3) 0.017(3) 0.014(3) 0.010(3)
C33 0.032(5) 0.033(4) 0.021(4) 0.013(3) 0.007(3) 0.006(3)
C34 0.031(5) 0.035(4) 0.021(4) 0.013(3) 0.004(3) 0.003(3)
C35 0.035(5) 0.049(5) 0.026(4) 0.015(4) 0.009(4) -0.005(4)
C36 0.031(5) 0.057(6) 0.029(4) 0.015(4) 0.004(4) -0.005(4)
C37 0.034(5) 0.063(6) 0.018(4) 0.019(4) -0.003(3) 0.001(4)
C38 0.037(5) 0.039(5) 0.028(4) 0.023(4) 0.008(4) 0.002(4)
C39 0.034(5) 0.032(4) 0.021(4) 0.018(3) 0.006(3) 0.006(3)
C40 0.031(5) 0.043(5) 0.043(5) 0.021(4) 0.010(4) 0.010(4)
C41 0.059(7) 0.046(6) 0.060(6) 0.032(5) 0.028(5) 0.028(5)
C42 0.063(7) 0.030(4) 0.040(5) 0.016(4) 0.022(5) 0.013(4)
C43 0.044(6) 0.040(5) 0.031(4) 0.019(4) 0.012(4) 0.000(4)
C44 0.039(5) 0.031(4) 0.022(4) 0.016(3) 0.006(3) 0.002(4)
C45 0.029(4) 0.033(4) 0.012(3) 0.010(3) 0.004(3) -0.002(3)
C46 0.039(5) 0.037(5) 0.030(4) 0.018(4) 0.005(4) 0.004(4)
C47 0.052(6) 0.043(5) 0.025(4) 0.020(4) 0.012(4) 0.003(4)
C48 0.055(6) 0.043(5) 0.026(4) 0.013(4) 0.019(4) 0.000(4)
C49 0.047(6) 0.038(5) 0.026(4) 0.013(3) 0.012(4) 0.005(4)
C50 0.035(5) 0.034(4) 0.018(3) 0.010(3) 0.006(3) 0.003(3)
C51 0.027(4) 0.021(3) 0.024(3) 0.015(3) 0.008(3) 0.004(3)
C52 0.027(4) 0.026(4) 0.025(4) 0.012(3) 0.002(3) 0.008(3)
C53 0.037(5) 0.034(4) 0.029(4) 0.011(3) 0.001(4) 0.007(4)
C54 0.028(5) 0.039(5) 0.044(5) 0.025(4) -0.002(4) 0.004(4)
C55 0.028(5) 0.052(5) 0.041(5) 0.028(4) 0.015(4) 0.011(4)
C56 0.030(5) 0.037(4) 0.025(4) 0.016(3) 0.009(3) 0.006(3)
C57 0.034(5) 0.031(4) 0.025(4) 0.013(3) 0.014(3) 0.013(3)
C58 0.038(5) 0.031(4) 0.033(4) 0.017(3) 0.013(4) 0.017(4)
C59 0.028(4) 0.033(4) 0.034(4) 0.023(3) 0.007(3) 0.005(3)
C60 0.031(5) 0.039(4) 0.019(3) 0.015(3) 0.008(3) 0.005(3)
C61 0.035(5) 0.027(4) 0.015(3) 0.005(3) 0.005(3) 0.007(3)
C62 0.020(4) 0.030(4) 0.019(3) 0.011(3) 0.006(3) 0.005(3)
C63 0.028(4) 0.036(4) 0.018(3) 0.013(3) 0.007(3) 0.014(3)
C64 0.031(5) 0.042(5) 0.032(4) 0.023(4) 0.012(4) 0.014(4)
C65 0.034(5) 0.061(6) 0.045(5) 0.033(5) 0.021(4) 0.023(5)
C66 0.047(6) 0.057(6) 0.030(4) 0.026(4) 0.019(4) 0.033(5)
C67 0.061(7) 0.040(5) 0.026(4) 0.016(4) 0.010(4) 0.025(5)
C68 0.034(5) 0.037(4) 0.024(4) 0.013(3) 0.008(3) 0.012(4)
N1 0.029(4) 0.029(3) 0.021(3) 0.013(3) 0.005(3) 0.009(3)
N2 0.018(3) 0.022(3) 0.024(3) 0.013(2) 0.010(2) 0.003(2)
N3 0.036(4) 0.024(3) 0.013(3) 0.010(2) 0.010(2) 0.015(3)
N4 0.032(4) 0.040(4) 0.044(4) 0.022(3) 0.010(3) 0.008(3)
N5 0.031(4) 0.027(3) 0.022(3) 0.015(3) 0.005(3) 0.008(3)
P1 0.0274(11) 0.0296(10) 0.0184(9) 0.0140(8) 0.0045(8) 0.0033(8)
P2 0.0244(10) 0.0260(9) 0.0157(8) 0.0103(7) 0.0064(7) 0.0064(8)
C1S 0.049(6) 0.049(5) 0.030(4) 0.013(4) 0.007(4) 0.014(5)
C2S 0.093(11) 0.095(10) 0.094(11) 0.060(9) 0.044(9) 0.034(9)
C3S 0.033(5) 0.049(5) 0.034(4) 0.020(4) 0.009(4) 0.007(4)
Cl1S 0.125(3) 0.0560(17) 0.0471(15) 0.0130(13) -0.0207(17) 0.0387(18)
Cl2S 0.112(3) 0.0690(18) 0.0358(12) 0.0159(12) 0.0106(14) 0.0621(18)
Cl3S 0.077(2) 0.086(2) 0.085(2) 0.0318(19) 0.0203(19) 0.0357(19)
Cl4S 0.092(3) 0.064(2) 0.137(4) 0.041(2) 0.013(3) 0.0156(19)
Cl5S 0.0491(15) 0.0734(17) 0.0362(12) 0.0184(11) 0.0174(11) 0.0279(13)
Cl6S 0.0418(13) 0.0534(13) 0.0460(12) 0.0284(11) 0.0211(10) 0.0175(11)

loop_
_atom_type_symbol
_atom_type_description
_atom_type_scat_dispersion_real
_atom_type_scat_dispersion_imag
_atom_type_scat_source
C C 0.0033 0.0016 'International Tables Vol C Tables 4.2.6.8 and 6.1.1.4'
H H 0.0000 0.0000 'International Tables Vol C Tables 4.2.6.8 and 6.1.1.4'
Ir Ir -1.4442 7.9887 'International Tables Vol C Tables 4.2.6.8 and 6.1.1.4'
N N 0.0061 0.0033 'International Tables Vol C Tables 4.2.6.8 and 6.1.1.4'
P P 0.1023 0.0942 'International Tables Vol C Tables 4.2.6.8 and 6.1.1.4'
Cl Cl 0.1484 0.1585 'International Tables Vol C Tables 4.2.6.8 and 6.1.1.4'

loop_
_geom_angle_atom_site_label_1
_geom_angle_atom_site_label_2
_geom_angle_atom_site_label_3
_geom_angle
N2 Ir1 C15 79.5(3)
N2 Ir1 C31 95.8(3)
C15 Ir1 C31 175.1(3)
N2 Ir1 C30 93.3(3)
C15 Ir1 C30 88.9(3)
C31 Ir1 C30 89.8(3)
N2 Ir1 C32 92.2(3)
C15 Ir1 C32 92.2(3)
C31 Ir1 C32 89.5(3)
C30 Ir1 C32 174.5(3)
N2 Ir1 N3 168.8(2)
C15 Ir1 N3 91.1(3)
C31 Ir1 N3 93.4(2)
C30 Ir1 N3 80.3(3)
C32 Ir1 N3 94.3(3)
C2 C1 N2 123.1(7)
C2 C1 H1 118.5
N2 C1 H1 118.5
C1 C2 C3 118.5(7)
C1 C2 H2 120.7
C3 C2 H2 120.7
C4 C3 C2 119.7(7)
C4 C3 H3 120.2
C2 C3 H3 120.2
C3 C4 C5 120.7(7)
C3 C4 H4 119.7
C5 C4 H4 119.7
N2 C5 C4 119.6(7)
N2 C5 C6 114.7(6)
C4 C5 C6 125.7(7)
C7 C6 C15 120.4(7)
C7 C6 C5 124.7(7)
C15 C6 C5 114.9(6)
C8 C7 C6 120.3(7)
C8 C7 H7 119.8
C6 C7 H7 119.8
C9 C8 C7 121.7(7)
C9 C8 H8 119.1
C7 C8 H8 119.1
C8 C9 C14 117.5(7)
C8 C9 C10 120.2(6)
C14 C9 C10 122.3(7)
C13 C10 C9 113.3(6)
C13 C10 C11 108.7(7)
C9 C10 C11 108.9(6)
C13 C10 C12 108.5(7)
C9 C10 C12 109.0(7)
C11 C10 C12 108.4(7)
C10 C11 H11A 109.5
C10 C11 H11B 109.5
H11A C11 H11B 109.5
C10 C11 H11C 109.5
H11A C11 H11C 109.5
H11B C11 H11C 109.5
C10 C12 H12A 109.5
C10 C12 H12B 109.5
H12A C12 H12B 109.5
C10 C12 H12C 109.5
H12A C12 H12C 109.5
H12B C12 H12C 109.5
C10 C13 H13A 109.5
C10 C13 H13B 109.5
H13A C13 H13B 109.5
C10 C13 H13C 109.5
H13A C13 H13C 109.5
H13B C13 H13C 109.5
C15 C14 C9 123.1(7)
C15 C14 H14 118.5
C9 C14 H14 118.5
C14 C15 C6 116.9(6)
C14 C15 Ir1 129.0(5)
C6 C15 Ir1 114.1(5)
N3 C16 C17 122.8(7)
N3 C16 H16 118.6
C17 C16 H16 118.6
C18 C17 C16 118.2(8)
C18 C17 H17 120.9
C16 C17 H17 120.9
C19 C18 C17 119.4(7)
C19 C18 H18 120.3
C17 C18 H18 120.3
C18 C19 C20 120.9(7)
C18 C19 H19 119.6
C20 C19 H19 119.6
N3 C20 C19 118.5(7)
N3 C20 C21 115.3(6)
C19 C20 C21 126.1(7)
C22 C21 C30 120.3(7)
C22 C21 C20 123.7(6)
C30 C21 C20 116.1(6)
C23 C22 C21 121.0(7)
C23 C22 H22 119.5
C21 C22 H22 119.5
C22 C23 C24 120.3(7)
C22 C23 H23 119.8
C24 C23 H23 119.8
C29 C24 C23 117.5(7)
C29 C24 C25 122.0(7)
C23 C24 C25 120.5(6)
C28 C25 C24 111.4(7)
C28 C25 C27 109.4(7)
C24 C25 C27 109.4(6)
C28 C25 C26 107.6(7)
C24 C25 C26 110.5(6)
C27 C25 C26 108.4(7)
C25 C26 H26A 109.5
C25 C26 H26B 109.5
H26A C26 H26B 109.5
C25 C26 H26C 109.5
H26A C26 H26C 109.5
H26B C26 H26C 109.5
C25 C27 H27A 109.5
C25 C27 H27B 109.5
H27A C27 H27B 109.5
C25 C27 H27C 109.5
H27A C27 H27C 109.5
H27B C27 H27C 109.5
C25 C28 H28A 109.5
C25 C28 H28B 109.5
H28A C28 H28B 109.5
C25 C28 H28C 109.5
H28A C28 H28C 109.5
H28B C28 H28C 109.5
C30 C29 C24 123.2(7)
C30 C29 H29 118.4
C24 C29 H29 118.4
C29 C30 C21 117.5(6)
C29 C30 Ir1 129.1(5)
C21 C30 Ir1 113.4(5)
N5 C31 Ir1 177.5(6)
N4 C32 Ir1 177.0(7)
C34 C33 C38 120.2(8)
C34 C33 P1 119.6(6)
C38 C33 P1 120.1(6)
C35 C34 C33 119.5(8)
C35 C34 H34 120.2
C33 C34 H34 120.2
C34 C35 C36 120.8(8)
C34 C35 H35 119.6
C36 C35 H35 119.6
C35 C36 C37 119.6(8)
C35 C36 H36 120.2
C37 C36 H36 120.2
C38 C37 C36 120.6(8)
C38 C37 H37 119.7
C36 C37 H37 119.7
C37 C38 C33 119.2(7)
C37 C38 H38 120.4
C33 C38 H38 120.4
C40 C39 C44 119.7(8)
C40 C39 P1 123.6(7)
C44 C39 P1 116.7(6)
C39 C40 C41 119.9(9)
C39 C40 H40 120.0
C41 C40 H40 120.0
C42 C41 C40 120.2(9)
C42 C41 H41 119.9
C40 C41 H41 119.9
C41 C42 C43 120.1(9)
C41 C42 H42 119.9
C43 C42 H42 119.9
C44 C43 C42 119.9(9)
C44 C43 H43 120.1
C42 C43 H43 120.1
C43 C44 C39 120.1(8)
C43 C44 H44 119.9
C39 C44 H44 119.9
C50 C45 C46 120.2(7)
C50 C45 P1 120.6(6)
C46 C45 P1 119.2(7)
C47 C46 C45 119.6(8)
C47 C46 H46 120.2
C45 C46 H46 120.2
C46 C47 C48 119.8(8)
C46 C47 H47 120.1
C48 C47 H47 120.1
C47 C48 C49 121.2(8)
C47 C48 H48 119.4
C49 C48 H48 119.4
C50 C49 C48 119.0(9)
C50 C49 H49 120.5
C48 C49 H49 120.5
C45 C50 C49 120.1(7)
C45 C50 H50 119.9
C49 C50 H50 119.9
C56 C51 C52 119.5(7)
C56 C51 P2 120.4(6)
C52 C51 P2 120.1(6)
C53 C52 C51 120.0(7)
C53 C52 H52 120.0
C51 C52 H52 120.0
C54 C53 C52 120.1(8)
C54 C53 H53 120.0
C52 C53 H53 120.0
C53 C54 C55 119.8(8)
C53 C54 H54 120.1
C55 C54 H54 120.1
C56 C55 C54 120.2(8)
C56 C55 H55 119.9
C54 C55 H55 119.9
C55 C56 C51 120.3(7)
C55 C56 H56 119.8
C51 C56 H56 119.8
C58 C57 C62 119.6(7)
C58 C57 H57 120.2
C62 C57 H57 120.2
C57 C58 C59 120.6(7)
C57 C58 H58 119.7
C59 C58 H58 119.7
C60 C59 C58 120.6(7)
C60 C59 H59 119.7
C58 C59 H59 119.7
C59 C60 C61 119.2(7)
C59 C60 H60 120.4
C61 C60 H60 120.4
C62 C61 C60 120.0(7)
C62 C61 H61 120.0
C60 C61 H61 120.0
C61 C62 C57 120.1(7)
C61 C62 P2 120.4(6)
C57 C62 P2 119.1(5)
C68 C63 C64 119.7(7)
C68 C63 P2 122.4(6)
C64 C63 P2 117.6(6)
C65 C64 C63 120.1(8)
C65 C64 H64 119.9
C63 C64 H64 119.9
C64 C65 C66 120.6(9)
C64 C65 H65 119.7
C66 C65 H65 119.7
C65 C66 C67 119.5(8)
C65 C66 H66 120.2
C67 C66 H66 120.2
C68 C67 C66 119.8(9)
C68 C67 H67 120.1
C66 C67 H67 120.1
C63 C68 C67 120.2(8)
C63 C68 H68 119.9
C67 C68 H68 119.9
P2 N1 P1 134.6(4)
C5 N2 C1 118.4(6)
C5 N2 Ir1 116.6(5)
C1 N2 Ir1 124.8(5)
C16 N3 C20 120.3(6)
C16 N3 Ir1 124.7(5)
C20 N3 Ir1 114.7(5)
N1 P1 C45 109.0(4)
N1 P1 C33 110.4(4)
C45 P1 C33 106.9(3)
N1 P1 C39 114.4(3)
C45 P1 C39 105.9(4)
C33 P1 C39 109.8(4)
N1 P2 C51 110.5(3)
N1 P2 C62 108.2(3)
C51 P2 C62 107.0(3)
N1 P2 C63 114.5(3)
C51 P2 C63 108.1(4)
C62 P2 C63 108.2(3)
Cl1S C1S Cl2S 111.1(5)
Cl1S C1S H1S1 109.4
Cl2S C1S H1S1 109.4
Cl1S C1S H1S2 109.4
Cl2S C1S H1S2 109.4
H1S1 C1S H1S2 108.0
Cl4S C2S Cl3S 113.7(9)
Cl4S C2S H2S1 108.8
Cl3S C2S H2S1 108.8
Cl4S C2S H2S2 108.8
Cl3S C2S H2S2 108.8
H2S1 C2S H2S2 107.7
Cl5S C3S Cl6S 112.1(5)
Cl5S C3S H3S1 109.2
Cl6S C3S H3S1 109.2
Cl5S C3S H3S2 109.2
Cl6S C3S H3S2 109.2
H3S1 C3S H3S2 107.9

loop_
_geom_bond_atom_site_label_1
_geom_bond_atom_site_label_2
_geom_bond_distance
Ir1 N2 2.044(6)
Ir1 C15 2.052(7)
Ir1 C31 2.059(6)
Ir1 C30 2.059(7)
Ir1 C32 2.059(7)
Ir1 N3 2.062(6)
C1 C2 1.350(11)
C1 N2 1.380(9)
C1 H1 0.9500
C2 C3 1.394(11)
C2 H2 0.9500
C3 C4 1.357(11)
C3 H3 0.9500
C4 C5 1.405(11)
C4 H4 0.9500
C5 N2 1.361(9)
C5 C6 1.454(10)
C6 C7 1.394(10)
C6 C15 1.415(10)
C7 C8 1.380(11)
C7 H7 0.9500
C8 C9 1.379(11)
C8 H8 0.9500
C9 C14 1.407(10)
C9 C10 1.532(10)
C10 C13 1.523(12)
C10 C11 1.543(12)
C10 C12 1.553(11)
C11 H11A 0.9800
C11 H11B 0.9800
C11 H11C 0.9800
C12 H12A 0.9800
C12 H12B 0.9800
C12 H12C 0.9800
C13 H13A 0.9800
C13 H13B 0.9800
C13 H13C 0.9800
C14 C15 1.400(10)
C14 H14 0.9500
C16 N3 1.325(10)
C16 C17 1.391(11)
C16 H16 0.9500
C17 C18 1.385(11)
C17 H17 0.9500
C18 C19 1.375(11)
C18 H18 0.9500
C19 C20 1.401(10)
C19 H19 0.9500
C20 N3 1.378(9)
C20 C21 1.447(11)
C21 C22 1.402(10)
C21 C30 1.406(10)
C22 C23 1.376(11)
C22 H22 0.9500
C23 C24 1.417(10)
C23 H23 0.9500
C24 C29 1.400(10)
C24 C25 1.532(10)
C25 C28 1.526(12)
C25 C27 1.533(11)
C25 C26 1.543(10)
C26 H26A 0.9800
C26 H26B 0.9800
C26 H26C 0.9800
C27 H27A 0.9800
C27 H27B 0.9800
C27 H27C 0.9800
C28 H28A 0.9800
C28 H28B 0.9800
C28 H28C 0.9800
C29 C30 1.397(11)
C29 H29 0.9500
C31 N5 1.153(9)
C32 N4 1.152(10)
C33 C34 1.392(11)
C33 C38 1.412(11)
C33 P1 1.800(8)
C34 C35 1.375(12)
C34 H34 0.9500
C35 C36 1.389(13)
C35 H35 0.9500
C36 C37 1.393(13)
C36 H36 0.9500
C37 C38 1.376(12)
C37 H37 0.9500
C38 H38 0.9500
C39 C40 1.376(12)
C39 C44 1.406(12)
C39 P1 1.811(8)
C40 C41 1.395(13)
C40 H40 0.9500
C41 C42 1.373(15)
C41 H41 0.9500
C42 C43 1.394(14)
C42 H42 0.9500
C43 C44 1.372(12)
C43 H43 0.9500
C44 H44 0.9500
C45 C50 1.383(12)
C45 C46 1.401(11)
C45 P1 1.796(7)
C46 C47 1.378(12)
C46 H46 0.9500
C47 C48 1.380(14)
C47 H47 0.9500
C48 C49 1.389(12)
C48 H48 0.9500
C49 C50 1.388(11)
C49 H49 0.9500
C50 H50 0.9500
C51 C56 1.386(10)
C51 C52 1.406(10)
C51 P2 1.801(8)
C52 C53 1.383(12)
C52 H52 0.9500
C53 C54 1.382(13)
C53 H53 0.9500
C54 C55 1.403(12)
C54 H54 0.9500
C55 C56 1.374(12)
C55 H55 0.9500
C56 H56 0.9500
C57 C58 1.372(11)
C57 C62 1.393(10)
C57 H57 0.9500
C58 C59 1.395(11)
C58 H58 0.9500
C59 C60 1.372(11)
C59 H59 0.9500
C60 C61 1.404(11)
C60 H60 0.9500
C61 C62 1.391(9)
C61 H61 0.9500
C62 P2 1.801(7)
C63 C68 1.376(11)
C63 C64 1.403(12)
C63 P2 1.809(8)
C64 C65 1.366(12)
C64 H64 0.9500
C65 C66 1.381(14)
C65 H65 0.9500
C66 C67 1.402(14)
C66 H66 0.9500
C67 C68 1.385(12)
C67 H67 0.9500
C68 H68 0.9500
N1 P2 1.585(6)
N1 P1 1.594(6)
C1S Cl1S 1.742(10)
C1S Cl2S 1.773(10)
C1S H1S1 0.9900
C1S H1S2 0.9900
C2S Cl4S 1.710(14)
C2S Cl3S 1.733(16)
C2S H2S1 0.9900
C2S H2S2 0.9900
C3S Cl5S 1.758(9)
C3S Cl6S 1.762(9)
C3S H3S1 0.9900
C3S H3S2 0.9900

loop_
_geom_torsion_atom_site_label_1
_geom_torsion_atom_site_label_2
_geom_torsion_atom_site_label_3
_geom_torsion_atom_site_label_4
_geom_torsion
N2 C1 C2 C3 1.5(12)
C1 C2 C3 C4 -0.9(12)
C2 C3 C4 C5 -0.7(12)
C3 C4 C5 N2 1.6(11)
C3 C4 C5 C6 -178.8(7)
N2 C5 C6 C7 -174.3(7)
C4 C5 C6 C7 6.1(12)
N2 C5 C6 C15 3.6(9)
C4 C5 C6 C15 -176.0(7)
C15 C6 C7 C8 2.9(11)
C5 C6 C7 C8 -179.3(7)
C6 C7 C8 C9 -0.8(12)
C7 C8 C9 C14 -1.2(12)
C7 C8 C9 C10 178.0(7)
C8 C9 C10 C13 -175.5(7)
C14 C9 C10 C13 3.6(11)
C8 C9 C10 C11 63.4(9)
C14 C9 C10 C11 -117.5(8)
C8 C9 C10 C12 -54.6(10)
C14 C9 C10 C12 124.5(8)
C8 C9 C14 C15 1.1(11)
C10 C9 C14 C15 -178.0(7)
C9 C14 C15 C6 0.9(11)
C9 C14 C15 Ir1 -179.8(6)
C7 C6 C15 C14 -2.9(11)
C5 C6 C15 C14 179.1(6)
C7 C6 C15 Ir1 177.7(6)
C5 C6 C15 Ir1 -0.3(8)
N2 Ir1 C15 C14 178.8(7)
C31 Ir1 C15 C14 -163(3)
C30 Ir1 C15 C14 -87.6(7)
C32 Ir1 C15 C14 87.0(7)
N3 Ir1 C15 C14 -7.3(7)
N2 Ir1 C15 C6 -1.9(5)
C31 Ir1 C15 C6 17(4)
C30 Ir1 C15 C6 91.7(6)
C32 Ir1 C15 C6 -93.7(6)
N3 Ir1 C15 C6 172.0(5)
N3 C16 C17 C18 -0.9(12)
C16 C17 C18 C19 0.1(12)
C17 C18 C19 C20 -0.1(11)
C18 C19 C20 N3 0.8(11)
C18 C19 C20 C21 177.3(7)
N3 C20 C21 C22 -175.5(6)
C19 C20 C21 C22 8.0(11)
N3 C20 C21 C30 4.8(9)
C19 C20 C21 C30 -171.8(7)
C30 C21 C22 C23 4.0(10)
C20 C21 C22 C23 -175.7(6)
C21 C22 C23 C24 -1.0(10)
C22 C23 C24 C29 -2.4(10)
C22 C23 C24 C25 177.8(6)
C29 C24 C25 C28 27.9(9)
C23 C24 C25 C28 -152.3(7)
C29 C24 C25 C27 -93.2(8)
C23 C24 C25 C27 86.6(8)
C29 C24 C25 C26 147.4(7)
C23 C24 C25 C26 -32.7(9)
C23 C24 C29 C30 2.9(10)
C25 C24 C29 C30 -177.2(6)
C24 C29 C30 C21 0.0(10)
C24 C29 C30 Ir1 177.8(5)
C22 C21 C30 C29 -3.5(9)
C20 C21 C30 C29 176.3(6)
C22 C21 C30 Ir1 178.3(5)
C20 C21 C30 Ir1 -1.9(7)
N2 Ir1 C30 C29 -7.9(6)
C15 Ir1 C30 C29 -87.3(6)
C31 Ir1 C30 C29 87.9(6)
C32 Ir1 C30 C29 171(3)
N3 Ir1 C30 C29 -178.6(6)
N2 Ir1 C30 C21 170.0(5)
C15 Ir1 C30 C21 90.6(5)
C31 Ir1 C30 C21 -94.2(5)
C32 Ir1 C30 C21 -11(3)
N3 Ir1 C30 C21 -0.7(5)
N2 Ir1 C31 N5 56(14)
C15 Ir1 C31 N5 38(15)
C30 Ir1 C31 N5 -37(14)
C32 Ir1 C31 N5 148(14)
N3 Ir1 C31 N5 -117(13)
N2 Ir1 C32 N4 -169(14)
C15 Ir1 C32 N4 -90(14)
C31 Ir1 C32 N4 95(14)
C30 Ir1 C32 N4 12(15)
N3 Ir1 C32 N4 2(14)
C38 C33 C34 C35 -0.8(12)
P1 C33 C34 C35 175.9(7)
C33 C34 C35 C36 0.8(13)
C34 C35 C36 C37 -1.1(15)
C35 C36 C37 C38 1.6(15)
C36 C37 C38 C33 -1.6(14)
C34 C33 C38 C37 1.2(13)
P1 C33 C38 C37 -175.5(7)
C44 C39 C40 C41 0.7(12)
P1 C39 C40 C41 -176.2(7)
C39 C40 C41 C42 -0.3(14)
C40 C41 C42 C43 0.0(14)
C41 C42 C43 C44 -0.2(13)
C42 C43 C44 C39 0.7(12)
C40 C39 C44 C43 -0.9(11)
P1 C39 C44 C43 176.2(6)
C50 C45 C46 C47 -0.6(12)
P1 C45 C46 C47 176.5(7)
C45 C46 C47 C48 1.3(13)
C46 C47 C48 C49 -0.3(14)
C47 C48 C49 C50 -1.3(14)
C46 C45 C50 C49 -1.0(12)
P1 C45 C50 C49 -178.1(6)
C48 C49 C50 C45 2.0(13)
C56 C51 C52 C53 -3.3(11)
P2 C51 C52 C53 178.7(6)
C51 C52 C53 C54 0.5(12)
C52 C53 C54 C55 2.1(13)
C53 C54 C55 C56 -2.0(13)
C54 C55 C56 C51 -0.8(13)
C52 C51 C56 C55 3.4(12)
P2 C51 C56 C55 -178.6(6)
C62 C57 C58 C59 -0.8(13)
C57 C58 C59 C60 0.4(13)
C58 C59 C60 C61 1.2(12)
C59 C60 C61 C62 -2.3(12)
C60 C61 C62 C57 1.8(12)
C60 C61 C62 P2 173.8(6)
C58 C57 C62 C61 -0.3(12)
C58 C57 C62 P2 -172.4(7)
C68 C63 C64 C65 1.1(11)
P2 C63 C64 C65 175.8(6)
C63 C64 C65 C66 -0.5(12)
C64 C65 C66 C67 -0.1(12)
C65 C66 C67 C68 0.2(12)
C64 C63 C68 C67 -1.1(11)
P2 C63 C68 C67 -175.5(6)
C66 C67 C68 C63 0.4(12)
C4 C5 N2 C1 -0.9(10)
C6 C5 N2 C1 179.4(6)
C4 C5 N2 Ir1 174.3(5)
C6 C5 N2 Ir1 -5.4(8)
C2 C1 N2 C5 -0.6(11)
C2 C1 N2 Ir1 -175.4(6)
C15 Ir1 N2 C5 4.1(5)
C31 Ir1 N2 C5 -174.4(5)
C30 Ir1 N2 C5 -84.2(5)
C32 Ir1 N2 C5 95.9(5)
N3 Ir1 N2 C5 -29.4(15)
C15 Ir1 N2 C1 178.9(6)
C31 Ir1 N2 C1 0.5(6)
C30 Ir1 N2 C1 90.6(6)
C32 Ir1 N2 C1 -89.3(6)
N3 Ir1 N2 C1 145.5(12)
C17 C16 N3 C20 1.6(11)
C17 C16 N3 Ir1 -170.7(6)
C19 C20 N3 C16 -1.6(10)
C21 C20 N3 C16 -178.4(6)
C19 C20 N3 Ir1 171.5(5)
C21 C20 N3 Ir1 -5.3(7)
N2 Ir1 N3 C16 120.1(12)
C15 Ir1 N3 C16 87.3(6)
C31 Ir1 N3 C16 -94.7(6)
C30 Ir1 N3 C16 176.1(6)
C32 Ir1 N3 C16 -5.0(6)
N2 Ir1 N3 C20 -52.6(15)
C15 Ir1 N3 C20 -85.4(5)
C31 Ir1 N3 C20 92.5(5)
C30 Ir1 N3 C20 3.3(5)
C32 Ir1 N3 C20 -177.7(5)
P2 N1 P1 C45 -139.0(6)
P2 N1 P1 C33 103.8(6)
P2 N1 P1 C39 -20.7(8)
C50 C45 P1 N1 -20.4(7)
C46 C45 P1 N1 162.5(6)
C50 C45 P1 C33 99.0(7)
C46 C45 P1 C33 -78.1(7)
C50 C45 P1 C39 -143.9(6)
C46 C45 P1 C39 39.0(7)
C34 C33 P1 N1 -2.0(8)
C38 C33 P1 N1 174.7(6)
C34 C33 P1 C45 -120.4(7)
C38 C33 P1 C45 56.3(8)
C34 C33 P1 C39 125.1(7)
C38 C33 P1 C39 -58.2(7)
C40 C39 P1 N1 116.0(7)
C44 C39 P1 N1 -60.9(7)
C40 C39 P1 C45 -123.9(7)
C44 C39 P1 C45 59.1(6)
C40 C39 P1 C33 -8.8(8)
C44 C39 P1 C33 174.3(5)
P1 N1 P2 C51 98.5(6)
P1 N1 P2 C62 -144.6(6)
P1 N1 P2 C63 -23.9(7)
C56 C51 P2 N1 4.1(7)
C52 C51 P2 N1 -177.9(6)
C56 C51 P2 C62 -113.5(6)
C52 C51 P2 C62 64.5(7)
C56 C51 P2 C63 130.2(6)
C52 C51 P2 C63 -51.8(7)
C61 C62 P2 N1 158.5(6)
C57 C62 P2 N1 -29.5(7)
C61 C62 P2 C51 -82.4(7)
C57 C62 P2 C51 89.7(7)
C61 C62 P2 C63 33.9(7)
C57 C62 P2 C63 -154.0(6)
C68 C63 P2 N1 104.5(7)
C64 C63 P2 N1 -70.0(7)
C68 C63 P2 C51 -19.2(7)
C64 C63 P2 C51 166.2(6)
C68 C63 P2 C62 -134.8(6)
C64 C63 P2 C62 50.6(7)
